data_9000348
loop_
_publ_author_name
'Cameron, M.'
'Sueno, S.'
'Prewitt, C. T.'
'Papike, J. J.'

_publ_section_title
;High-temperature crystal chemistry of acmite, diopside, hedenbergite,
 jadeite, spodumene, and ureyite T = 460 C pyroxene
;
_journal_name_full 'American Mineralogist'
_journal_page_first 594
_journal_page_last 618
_journal_volume 58
_journal_year 1973
_chemical_formula_sum 'Al Li O6 Si2'
_chemical_name_mineral Spodumene
_space_group_crystal_system monoclinic
_space_group_IT_number 15
_space_group_name_Hall '-C 2yc'
_space_group_name_H-M_alt 'C 1 2/c 1'
_symmetry_space_group_name_H-M 'C 1 2/c 1'
_cell_angle_alpha 90
_cell_angle_beta 109.99
_cell_angle_gamma 90
_cell_formula_units_Z 4
_cell_length_a 9.473
_cell_length_b 8.43
_cell_length_c 5.229
_cell_volume 392.416
_database_code_amcsd 0000357
_diffrn_ambient_temperature 733.15
_exptl_crystal_density_diffrn 3.150
_cod_original_formula_sum 'Si2 Al Li O6'
_cod_database_code 9000348

loop_
_space_group_symop_id
_space_group_symop_operation_xyz
1 x,y,z
2 1/2+x,1/2+y,z
3 x,-y,1/2+z
4 1/2+x,1/2-y,1/2+z
5 -x,y,1/2-z
6 1/2-x,1/2+y,1/2-z
7 -x,-y,-z
8 1/2-x,1/2-y,-z

loop_
_atom_site_aniso_label
_atom_site_aniso_U_11
_atom_site_aniso_U_22
_atom_site_aniso_U_33
_atom_site_aniso_U_12
_atom_site_aniso_U_13
_atom_site_aniso_U_23
Si 0.00755 0.00956 0.00710 -0.00116 0.00287 -0.00045
Al1 0.00900 0.00941 0.00839 0.00000 0.00310 0.00000
Li2 0.03490 0.03686 0.03412 0.00000 0.00955 0.00000
O1 0.00748 0.01335 0.01015 -0.00088 0.00261 0.00050
O2 0.01794 0.01325 0.02100 -0.00701 0.00911 -0.00264
O3 0.01307 0.02575 0.01201 0.00135 0.00426 -0.00729

loop_
_atom_site_label
_atom_site_fract_x
_atom_site_fract_y
_atom_site_fract_z
Si 0.29430 0.09310 0.25370
Al1 0.00000 0.90540 0.25000
Li2 0.00000 0.27500 0.25000
O1 0.11040 0.08150 0.13940
O2 0.36500 0.26560 0.30140
O3 0.35650 0.98960 0.05260

loop_
_cod_related_entry_id
_cod_related_entry_database
_cod_related_entry_code
1 AMCSD 0000357
